data_7241413
loop_
_publ_author_name
'Zhou, Hui'
'Chen, Wei'
'Liu, Ji-Hong'
'Zhang, Wen-Zhen'
'Lu, Xiao-Bing'

_publ_section_title
;
 Highly effective capture and subsequent catalytic transformation of
 low-concentration CO2 by superbasic guanidines
;
_journal_issue 22
_journal_name_full 'Green Chemistry'
_journal_page_first 7832
_journal_page_last 7838
_journal_paper_doi 10.1039/D0GC03009K
_journal_volume 22
_journal_year 2020
_chemical_formula_moiety '2(C H O3), C26 H48 N7, C26 H47 N7, H2 O, 2(C4 H8 O)'
_chemical_formula_sum 'C62 H115 N14 O9'
_chemical_formula_weight 1200.67
_space_group_crystal_system triclinic
_space_group_IT_number 2
_space_group_name_Hall '-P 1'
_space_group_name_H-M_alt 'P -1'
_atom_sites_solution_hydrogens mixed
_atom_sites_solution_primary direct
_audit_creation_date 2019-01-19
_audit_creation_method
;
Olex2 1.2
(compiled 2015.01.26 svn.r3150 for OlexSys, GUI svn.r4998)
;
_audit_update_record
;
2020-10-15 deposited with the CCDC.	2020-10-16 downloaded from the CCDC.
;
_cell_angle_alpha 63.9960(10)
_cell_angle_beta 70.8360(10)
_cell_angle_gamma 69.4750(10)
_cell_formula_units_Z 2
_cell_length_a 12.8442(7)
_cell_length_b 17.5019(9)
_cell_length_c 18.6407(9)
_cell_measurement_reflns_used 9992
_cell_measurement_temperature 200(2)
_cell_measurement_theta_max 27.46
_cell_measurement_theta_min 2.33
_cell_volume 3450.4(3)
_computing_cell_refinement 'SAINT v8.34A (Bruker, 2013)'
_computing_data_reduction 'SAINT v8.34A (Bruker, 2013)'
_computing_molecular_graphics 'Olex2 (Dolomanov et al., 2009)'
_computing_publication_material 'Olex2 (Dolomanov et al., 2009)'
_computing_structure_refinement 'ShelXL (Sheldrick, 2008)'
_computing_structure_solution 'ShelXT (Sheldrick, 2015)'
_diffrn_ambient_temperature 200.0
_diffrn_measured_fraction_theta_full 0.994
_diffrn_measured_fraction_theta_max 0.994
_diffrn_measurement_device_type 'Bruker APEX-II CCD'
_diffrn_measurement_method '\f and \w scans'
_diffrn_radiation_type MoK\a
_diffrn_radiation_wavelength 0.71073
_diffrn_reflns_av_R_equivalents 0.0289
_diffrn_reflns_av_unetI/netI 0.0481
_diffrn_reflns_Laue_measured_fraction_full 0.994
_diffrn_reflns_Laue_measured_fraction_max 0.994
_diffrn_reflns_limit_h_max 10
_diffrn_reflns_limit_h_min -15
_diffrn_reflns_limit_k_max 21
_diffrn_reflns_limit_k_min -21
_diffrn_reflns_limit_l_max 22
_diffrn_reflns_limit_l_min -22
_diffrn_reflns_number 22567
_diffrn_reflns_point_group_measured_fraction_full 0.994
_diffrn_reflns_point_group_measured_fraction_max 0.994
_diffrn_reflns_theta_full 25.242
_diffrn_reflns_theta_max 25.498
_diffrn_reflns_theta_min 2.352
_diffrn_standards_number 0
_exptl_absorpt_coefficient_mu 0.078
_exptl_absorpt_correction_T_max 0.7455
_exptl_absorpt_correction_T_min 0.6050
_exptl_absorpt_correction_type multi-scan
_exptl_absorpt_process_details
;
SADABS-2014/3 (Bruker,2014/3) was used for absorption correction.
wR2(int) was 0.1062 before and 0.0431 after correction.
The Ratio of minimum to maximum transmission is 0.8115.
The \l/2 correction factor is 0.00150.
;
_exptl_crystal_colour colorless
_exptl_crystal_density_diffrn 1.156
_exptl_crystal_description block
_exptl_crystal_F_000 1314
_exptl_crystal_size_max 0.16
_exptl_crystal_size_mid 0.12
_exptl_crystal_size_min 0.10
_refine_diff_density_max 0.554
_refine_diff_density_min -0.800
_refine_diff_density_rms 0.063
_refine_ls_extinction_method none
_refine_ls_goodness_of_fit_ref 1.041
_refine_ls_hydrogen_treatment mixed
_refine_ls_matrix_type full
_refine_ls_number_parameters 859
_refine_ls_number_reflns 12780
_refine_ls_number_restraints 1981
_refine_ls_restrained_S_all 1.094
_refine_ls_R_factor_all 0.1006
_refine_ls_R_factor_gt 0.0793
_refine_ls_shift/su_max 0.001
_refine_ls_shift/su_mean 0.000
_refine_ls_structure_factor_coef Fsqd
_refine_ls_weighting_details 'w=1/[\s^2^(Fo^2^)+(0.1420P)^2^+2.4493P] where P=(Fo^2^+2Fc^2^)/3'
_refine_ls_weighting_scheme calc
_refine_ls_wR_factor_gt 0.2280
_refine_ls_wR_factor_ref 0.2485
_reflns_Friedel_coverage 0.000
_reflns_number_gt 9588
_reflns_number_total 12780
_reflns_threshold_expression 'I > 2\s(I)'
_cod_data_source_file d0gc03009k2.cif
_cod_data_source_block 5
_cod_depositor_comments 'Adding full bibliography for 7241409--7241413.cif.'
_cod_database_code 7241413
_shelx_space_group_comment
;
The symmetry employed for this shelxl refinement is uniquely defined
by the following loop, which should always be used as a source of
symmetry information in preference to the above space-group names.
They are only intended as comments.
;
_olex2_refinement_description
;
1. Fixed Uiso
 At 1.2 times of:
  All C(H) groups, All C(H,H) groups, All N(H) groups
 At 1.5 times of:
  All C(H,H,H) groups, All O(H) groups, All O(H,H) groups
2. Restrained distances
 H5-O5
 0.84 with sigma of 0.01
3. Uiso/Uaniso restraints and constraints
C12 \\sim C6 \\sim C16 \\sim C38 \\sim C9 \\sim C32 \\sim C5 \\sim C4 \\sim C42
\\sim C43 \\sim C31 \\sim C30 \\sim C44 \\sim C50 \\sim C11 \\sim C17 \\sim C39
\\sim C8 \\sim C19 \\sim C24 \\sim C28 \\sim C18 \\sim C34 \\sim C7 \\sim C2
\\sim C59 \\sim C45 \\sim C62 \\sim C13 \\sim C21 \\sim C20 \\sim C27 \\sim C35
\\sim C41 \\sim C1 \\sim C10 \\sim C33 \\sim C3 \\sim C60 \\sim C37 \\sim C46
\\sim C23 \\sim C47 \\sim C22 \\sim C25 \\sim C26 \\sim C29 \\sim C61 \\sim C36
\\sim C15 \\sim C40 \\sim C14 \\sim C49 \\sim C49A \\sim C48 \\sim C54 \\sim
C53 \\sim C52 \\sim C51 \\sim C58 \\sim C57 \\sim C56 \\sim C55 \\sim C54A
\\sim C53A \\sim C52A \\sim C51A \\sim C58A \\sim C55A \\sim C56A \\sim C57A
\\sim O5 \\sim O6 \\sim O4 \\sim O1 \\sim O3 \\sim O2 \\sim O01E \\sim O7 \\sim
O8 \\sim O7A \\sim O8A: within 3.8A with sigma of 0.01 and sigma for terminal
atoms of 0.02
4. Others
 Sof(C49A)=Sof(H49D)=Sof(H49E)=Sof(H49F)=Sof(O7A)=Sof(C54A)=Sof(H54C)=
 Sof(H54D)=Sof(C53A)=Sof(H53C)=Sof(H53D)=Sof(C52A)=Sof(H52C)=Sof(H52D)=
 Sof(C51A)=Sof(H51C)=Sof(H51D)=Sof(C58A)=Sof(H58C)=Sof(H58D)=Sof(O8A)=Sof(C55A)=
 Sof(H55C)=Sof(H55D)=Sof(C56A)=Sof(H56C)=Sof(H56D)=Sof(C57A)=Sof(H57C)=
 Sof(H57D)=1-FVAR(1)
 Sof(C49)=Sof(H49A)=Sof(H49B)=Sof(H49C)=Sof(O7)=Sof(C54)=Sof(H54A)=Sof(H54B)=
 Sof(C53)=Sof(H53A)=Sof(H53B)=Sof(C52)=Sof(H52A)=Sof(H52B)=Sof(C51)=Sof(H51A)=
 Sof(H51B)=Sof(O8)=Sof(C58)=Sof(H58A)=Sof(H58B)=Sof(C57)=Sof(H57A)=Sof(H57B)=
 Sof(C56)=Sof(H56A)=Sof(H56B)=Sof(C55)=Sof(H55A)=Sof(H55B)=FVAR(1)
5.a Riding coordinates:
 O5(H5), O01E(H01A,H01B), C1(H1A,H1B,H1C), C10(H10A,H10B,H10C)
5.b Ternary CH refined with riding coordinates:
 C9(H9), C39(H39), C19(H19), C24(H24), C28(H28), C2(H2), C59(H59), C13(H13),
 C35(H35)
5.c Secondary CH2 refined with riding coordinates:
 C54(H54A,H54B), C53(H53A,H53B), C52(H52A,H52B), C51(H51A,H51B), C58(H58A,
 H58B), C57(H57A,H57B), C56(H56A,H56B), C55(H55A,H55B), C54A(H54C,H54D),
 C53A(H53C,H53D), C52A(H52C,H52D), C51A(H51C,H51D), C58A(H58C,H58D), C55A(H55C,
 H55D), C56A(H56C,H56D), C57A(H57C,H57D)
5.d Aromatic/amide H refined with riding coordinates:
 N12(H12), N7(H7)
5.e Fitted pentagon refined as free rotating group:
 O7(C54,C53,C52,C51), O8(C58,C57,C56,C55), O7A(C54A,C53A,C52A,C51A), C58A(O8A,
 C55A,C56A,C57A)
5.f Idealised Me refined as rotating group:
 C11(H11A,H11B,H11C), C8(H8A,H8B,H8C), C34(H34A,H34B,H34C), C7(H7A,H7B,H7C),
 C45(H45A,H45B,H45C), C21(H21A,H21B,H21C), C20(H20A,H20B,H20C), C27(H27A,H27B,
 H27C), C41(H41A,H41B,H41C), C33(H33A,H33B,H33C), C3(H3A,H3B,H3C), C60(H60A,
 H60B,H60C), C37(H37A,H37B,H37C), C46(H46A,H46B,H46C), C23(H23A,H23B,H23C),
 C22(H22A,H22B,H22C), C25(H25A,H25B,H25C), C26(H26A,H26B,H26C), C29(H29A,H29B,
 H29C), C61(H61A,H61B,H61C), C36(H36A,H36B,H36C), C15(H15A,H15B,H15C), C40(H40A,
 H40B,H40C), C14(H14A,H14B,H14C), C49(H49A,H49B,H49C), C49A(H49D,H49E,H49F),
 C48(H48A,H48B,H48C)
5.g Idealised tetrahedral OH refined as rotating group:
 O3(H3)
;
_shelx_shelxl_version_number 2014/7
_olex2_submission_special_instructions 'No special instructions were received'

loop_
_space_group_symop_operation_xyz
'x, y, z'
'-x, -y, -z'

loop_
_atom_site_label
_atom_site_type_symbol
_atom_site_fract_x
_atom_site_fract_y
_atom_site_fract_z
_atom_site_U_iso_or_equiv
_atom_site_adp_type
_atom_site_occupancy
_atom_site_site_symmetry_order
_atom_site_calc_flag
_atom_site_refinement_flags_posn
_atom_site_refinement_flags_adp
_atom_site_refinement_flags_occupancy
_atom_site_disorder_assembly
_atom_site_disorder_group
O5 O 0.11207(18) 1.43833(15) 0.45262(14) 0.0534(6) Uani 1 1 d D U . . .
H5 H 0.0868 1.4572 0.4916 0.16(3) Uiso 1 1 d DR . . . .
N3 N 0.43370(18) 0.86749(13) 0.27321(12) 0.0305(5) Uani 1 1 d . . . . .
N1 N 0.52239(17) 0.73886(13) 0.37588(12) 0.0285(4) Uani 1 1 d . . . . .
N4 N 0.39584(18) 0.76803(13) 0.23886(13) 0.0313(5) Uani 1 1 d . . . . .
O6 O -0.06315(18) 1.50036(17) 0.43151(14) 0.0577(6) Uani 1 1 d . U . . .
N2 N 0.63115(18) 0.81532(13) 0.27341(12) 0.0296(5) Uani 1 1 d . . . . .
N12 N -0.0695(2) 1.41632(14) 0.27181(14) 0.0375(5) Uani 1 1 d . . . . .
H12 H -0.0245 1.4159 0.2990 0.045 Uiso 1 1 calc R . . . .
O4 O 0.06745(19) 1.44034(15) 0.34752(14) 0.0559(6) Uani 1 1 d . U . . .
N7 N 0.29002(19) 0.91477(14) 0.20608(14) 0.0367(5) Uani 1 1 d . . . . .
H7 H 0.2517 0.9050 0.1808 0.044 Uiso 1 1 calc R . . . .
N6 N 0.28543(19) 0.70046(14) 0.21433(14) 0.0354(5) Uani 1 1 d . . . . .
N5 N 0.37747(19) 0.78677(15) 0.10688(13) 0.0374(5) Uani 1 1 d . . . . .
N8 N -0.14058(19) 1.21919(14) 0.21711(13) 0.0349(5) Uani 1 1 d . . . . .
N11 N 0.0376(2) 1.27621(14) 0.27188(14) 0.0389(5) Uani 1 1 d . . . . .
N9 N -0.04378(19) 1.29012(14) 0.10205(13) 0.0345(5) Uani 1 1 d . . . . .
N13 N 0.08537(18) 1.23721(15) 0.40055(13) 0.0349(5) Uani 1 1 d . . . . .
O1 O 0.1179(2) 0.89487(16) 0.15545(15) 0.0607(6) Uani 1 1 d . U . . .
N10 N -0.1118(2) 1.35380(14) 0.20385(14) 0.0383(5) Uani 1 1 d . . . . .
N14 N 0.2062(2) 1.28898(15) 0.29078(13) 0.0377(5) Uani 1 1 d . . . . .
O3 O -0.0279(2) 0.9317(2) 0.10161(15) 0.0698(7) Uani 1 1 d . U . . .
H3 H -0.0419 0.9481 0.0554 0.105 Uiso 1 1 calc GR . . . .
C12 C 0.3743(2) 0.84840(15) 0.23974(14) 0.0272(5) Uani 1 1 d . U . . .
C6 C 0.5233(2) 0.80773(15) 0.30393(14) 0.0267(5) Uani 1 1 d . U . . .
O2 O 0.1294(2) 0.97181(19) 0.02188(17) 0.0735(8) Uani 1 1 d . U . . .
C16 C 0.3522(2) 0.75576(16) 0.18924(15) 0.0319(5) Uani 1 1 d . U . . .
C38 C -0.0465(2) 1.34707(16) 0.25024(15) 0.0313(5) Uani 1 1 d . U . . .
C9 C 0.4165(2) 0.71401(16) 0.42859(15) 0.0324(5) Uani 1 1 d . U . . .
H9 H 0.3544 0.7531 0.3982 0.039 Uiso 1 1 calc R . . . .
C32 C -0.0949(2) 1.28892(16) 0.17785(16) 0.0327(5) Uani 1 1 d . U . . .
C5 C 0.6329(2) 0.70245(16) 0.39080(15) 0.0313(5) Uani 1 1 d . U . . .
C4 C 0.7000(2) 0.75033(17) 0.32726(16) 0.0326(5) Uani 1 1 d . U . . .
C42 C 0.1038(2) 1.27110(16) 0.31823(15) 0.0336(5) Uani 1 1 d . U . . .
C43 C 0.1776(2) 1.23603(19) 0.42508(17) 0.0407(6) Uani 1 1 d . U . . .
C31 C -0.0600(2) 1.21992(17) 0.09275(17) 0.0375(6) Uani 1 1 d . U . . .
C30 C -0.1200(2) 1.17619(18) 0.16369(17) 0.0380(6) Uani 1 1 d . U . . .
C44 C 0.2520(2) 1.2686(2) 0.35706(18) 0.0431(6) Uani 1 1 d . U . . .
C50 C 0.0391(2) 1.45900(18) 0.40885(17) 0.0382(6) Uani 1 1 d . U . . .
C11 C 0.4197(3) 0.62094(19) 0.4441(2) 0.0478(7) Uani 1 1 d . U . . .
H11A H 0.4480 0.6111 0.3924 0.072 Uiso 1 1 calc GR . . . .
H11B H 0.3430 0.6114 0.4680 0.072 Uiso 1 1 calc GR . . . .
H11C H 0.4702 0.5800 0.4818 0.072 Uiso 1 1 calc GR . . . .
C17 C 0.2673(3) 0.69702(19) 0.14625(19) 0.0438(6) Uani 1 1 d . U . . .
C39 C -0.1648(3) 1.49170(17) 0.25238(18) 0.0420(6) Uani 1 1 d . U . . .
H39 H -0.1806 1.4997 0.2001 0.050 Uiso 1 1 calc R . . . .
C8 C 0.6646(3) 0.62468(19) 0.46380(18) 0.0459(7) Uani 1 1 d . U . . .
H8A H 0.6097 0.6311 0.5130 0.069 Uiso 1 1 calc GR . . . .
H8B H 0.7408 0.6203 0.4680 0.069 Uiso 1 1 calc GR . . . .
H8C H 0.6642 0.5715 0.4585 0.069 Uiso 1 1 calc GR . . . .
C19 C 0.2428(2) 0.65309(18) 0.30165(17) 0.0405(6) Uani 1 1 d . U . . .
H19 H 0.2619 0.6783 0.3332 0.049 Uiso 1 1 calc R . . . .
C24 C 0.4624(2) 0.8389(2) 0.05934(17) 0.0423(6) Uani 1 1 d . U . . .
H24 H 0.4754 0.8591 0.0975 0.051 Uiso 1 1 calc R . . . .
C28 C -0.2037(2) 1.19727(19) 0.30252(17) 0.0420(6) Uani 1 1 d . U . . .
H28 H -0.2041 1.2435 0.3204 0.050 Uiso 1 1 calc R . . . .
C18 C 0.3242(3) 0.7502(2) 0.07976(18) 0.0442(6) Uani 1 1 d . U . . .
C34 C -0.0126(3) 1.1986(2) 0.01752(19) 0.0527(8) Uani 1 1 d . U . . .
H34A H -0.0372 1.2500 -0.0291 0.079 Uiso 1 1 calc GR . . . .
H34B H -0.0401 1.1498 0.0242 0.079 Uiso 1 1 calc GR . . . .
H34C H 0.0706 1.1820 0.0080 0.079 Uiso 1 1 calc GR . . . .
C7 C 0.8245(2) 0.7389(2) 0.31411(19) 0.0438(7) Uani 1 1 d . U . . .
H7A H 0.8623 0.7327 0.2613 0.066 Uiso 1 1 calc GR . . . .
H7B H 0.8548 0.6863 0.3577 0.066 Uiso 1 1 calc GR . . . .
H7C H 0.8383 0.7903 0.3146 0.066 Uiso 1 1 calc GR . . . .
C2 C 0.6635(3) 0.88271(18) 0.19301(16) 0.0401(6) Uani 1 1 d . U . . .
H2 H 0.5909 0.9162 0.1733 0.048 Uiso 1 1 calc R . . . .
C59 C -0.0180(3) 1.2079(2) 0.45166(17) 0.0448(7) Uani 1 1 d . U . . .
H59 H -0.0667 1.2201 0.4138 0.054 Uiso 1 1 calc R . . . .
C45 C 0.1831(3) 1.2125(3) 0.51095(19) 0.0579(8) Uani 1 1 d . U . . .
H45A H 0.1293 1.2579 0.5313 0.087 Uiso 1 1 calc GR . . . .
H45B H 0.2602 1.2080 0.5133 0.087 Uiso 1 1 calc GR . . . .
H45C H 0.1633 1.1561 0.5448 0.087 Uiso 1 1 calc GR . . . .
C62 C 0.0762(3) 0.9325(2) 0.0935(2) 0.0466(7) Uani 1 1 d . U . . .
C13 C 0.2601(2) 1.00132(17) 0.20992(19) 0.0434(7) Uani 1 1 d . U . . .
H13 H 0.3318 1.0162 0.2038 0.052 Uiso 1 1 calc R . . . .
O01E O -0.0262(3) 0.8944(2) 0.2999(2) 0.1031(10) Uani 1 1 d . U . . .
H01A H 0.0438 0.8732 0.2826 0.155 Uiso 1 1 d R . . . .
H01B H -0.0387 0.8953 0.2575 0.155 Uiso 1 1 d R . . . .
C21 C 0.1140(3) 0.6666(2) 0.3237(2) 0.0573(8) Uani 1 1 d . U . . .
H21A H 0.0780 0.7291 0.3003 0.086 Uiso 1 1 calc GR . . . .
H21B H 0.0885 0.6456 0.3832 0.086 Uiso 1 1 calc GR . . . .
H21C H 0.0927 0.6338 0.3018 0.086 Uiso 1 1 calc GR . . . .
C20 C 0.3053(3) 0.5562(2) 0.3272(2) 0.0576(8) Uani 1 1 d . U . . .
H20A H 0.2870 0.5285 0.2987 0.086 Uiso 1 1 calc GR . . . .
H20B H 0.2816 0.5271 0.3863 0.086 Uiso 1 1 calc GR . . . .
H20C H 0.3874 0.5508 0.3131 0.086 Uiso 1 1 calc GR . . . .
C27 C -0.1427(3) 1.1113(2) 0.3578(2) 0.0594(9) Uani 1 1 d . U . . .
H27A H -0.1426 1.0633 0.3440 0.089 Uiso 1 1 calc GR . . . .
H27B H -0.1817 1.1021 0.4147 0.089 Uiso 1 1 calc GR . . . .
H27C H -0.0642 1.1128 0.3505 0.089 Uiso 1 1 calc GR . . . .
C35 C 0.0099(3) 1.3612(2) 0.04103(19) 0.0484(7) Uani 1 1 d . U . . .
H35 H 0.0056 1.3975 0.0715 0.058 Uiso 1 1 calc R . . . .
C41 C -0.1348(4) 1.5730(2) 0.2408(2) 0.0637(10) Uani 1 1 d . U . . .
H41A H -0.1196 1.5662 0.2917 0.096 Uiso 1 1 calc GR . . . .
H41B H -0.1983 1.6240 0.2258 0.096 Uiso 1 1 calc GR . . . .
H41C H -0.0669 1.5815 0.1973 0.096 Uiso 1 1 calc GR . . . .
C1 C 0.7047(4) 0.9481(2) 0.1996(2) 0.0621(9) Uani 1 1 d . U . . .
H1A H 0.7012 0.9413 0.2554 0.093 Uiso 1 1 d R . . . .
H1B H 0.7837 0.9422 0.1695 0.093 Uiso 1 1 d R . . . .
H1C H 0.6590 1.0061 0.1723 0.093 Uiso 1 1 d R . . . .
C10 C 0.3868(3) 0.7319(2) 0.50689(19) 0.0577(8) Uani 1 1 d . U . . .
H10A H 0.4488 0.7419 0.5187 0.087 Uiso 1 1 d R . . . .
H10B H 0.3660 0.6785 0.5494 0.087 Uiso 1 1 d R . . . .
H10C H 0.3208 0.7819 0.5056 0.087 Uiso 1 1 d R . . . .
C33 C -0.1584(4) 1.0962(2) 0.1859(2) 0.0616(9) Uani 1 1 d . U . . .
H33A H -0.1301 1.0502 0.2340 0.092 Uiso 1 1 calc GR . . . .
H33B H -0.1289 1.0756 0.1402 0.092 Uiso 1 1 calc GR . . . .
H33C H -0.2417 1.1101 0.1982 0.092 Uiso 1 1 calc GR . . . .
C3 C 0.7371(4) 0.8428(2) 0.13142(19) 0.0639(9) Uani 1 1 d . U . . .
H3A H 0.8123 0.8123 0.1450 0.096 Uiso 1 1 calc GR . . . .
H3B H 0.7450 0.8889 0.0771 0.096 Uiso 1 1 calc GR . . . .
H3C H 0.7024 0.8008 0.1317 0.096 Uiso 1 1 calc GR . . . .
C60 C -0.0857(3) 1.2601(3) 0.5059(2) 0.0622(9) Uani 1 1 d . U . . .
H60A H -0.0423 1.2481 0.5458 0.093 Uiso 1 1 calc GR . . . .
H60B H -0.1579 1.2432 0.5346 0.093 Uiso 1 1 calc GR . . . .
H60C H -0.1008 1.3228 0.4725 0.093 Uiso 1 1 calc GR . . . .
C37 C -0.0582(4) 1.4211(2) -0.0225(2) 0.0690(10) Uani 1 1 d . U . . .
H37A H -0.0660 1.3878 -0.0504 0.104 Uiso 1 1 calc GR . . . .
H37B H -0.0198 1.4673 -0.0622 0.104 Uiso 1 1 calc GR . . . .
H37C H -0.1337 1.4477 0.0032 0.104 Uiso 1 1 calc GR . . . .
C46 C 0.3579(3) 1.2907(3) 0.3497(2) 0.0645(9) Uani 1 1 d . U . . .
H46A H 0.4182 1.2716 0.3083 0.097 Uiso 1 1 calc GR . . . .
H46B H 0.3813 1.2608 0.4023 0.097 Uiso 1 1 calc GR . . . .
H46C H 0.3437 1.3542 0.3336 0.097 Uiso 1 1 calc GR . . . .
C23 C 0.3258(3) 0.7742(3) -0.0078(2) 0.0625(9) Uani 1 1 d . U . . .
H23A H 0.2840 0.8353 -0.0301 0.094 Uiso 1 1 calc GR . . . .
H23B H 0.2899 0.7360 -0.0125 0.094 Uiso 1 1 calc GR . . . .
H23C H 0.4046 0.7670 -0.0385 0.094 Uiso 1 1 calc GR . . . .
C47 C 0.2536(3) 1.3278(2) 0.2031(2) 0.0620(9) Uani 1 1 d . U . . .
C22 C 0.1907(4) 0.6469(3) 0.1508(2) 0.0671(10) Uani 1 1 d . U . . .
H22A H 0.1994 0.5908 0.1968 0.101 Uiso 1 1 calc GR . . . .
H22B H 0.2108 0.6361 0.1000 0.101 Uiso 1 1 calc GR . . . .
H22C H 0.1117 0.6809 0.1585 0.101 Uiso 1 1 calc GR . . . .
C25 C 0.5747(3) 0.7805(3) 0.0335(2) 0.0651(9) Uani 1 1 d . U . . .
H25A H 0.6000 0.7328 0.0820 0.098 Uiso 1 1 calc GR . . . .
H25B H 0.6316 0.8151 0.0031 0.098 Uiso 1 1 calc GR . . . .
H25C H 0.5650 0.7558 -0.0013 0.098 Uiso 1 1 calc GR . . . .
C26 C 0.4213(4) 0.9208(3) -0.0099(2) 0.0681(10) Uani 1 1 d . U . . .
H26A H 0.4301 0.9055 -0.0566 0.102 Uiso 1 1 calc GR . . . .
H26B H 0.4662 0.9630 -0.0259 0.102 Uiso 1 1 calc GR . . . .
H26C H 0.3410 0.9467 0.0081 0.102 Uiso 1 1 calc GR . . . .
C29 C -0.3260(3) 1.2023(3) 0.3108(2) 0.0669(10) Uani 1 1 d . U . . .
H29A H -0.3615 1.2603 0.2753 0.100 Uiso 1 1 calc GR . . . .
H29B H -0.3660 1.1926 0.3676 0.100 Uiso 1 1 calc GR . . . .
H29C H -0.3303 1.1572 0.2948 0.100 Uiso 1 1 calc GR . . . .
C61 C 0.0102(4) 1.1091(2) 0.4976(2) 0.0650(9) Uani 1 1 d . U . . .
H61A H 0.0510 1.0795 0.4587 0.097 Uiso 1 1 calc GR . . . .
H61B H -0.0603 1.0901 0.5280 0.097 Uiso 1 1 calc GR . . . .
H61C H 0.0579 1.0942 0.5358 0.097 Uiso 1 1 calc GR . . . .
C36 C 0.1334(3) 1.3299(3) 0.0104(3) 0.0773(11) Uani 1 1 d . U . . .
H36A H 0.1710 1.2937 0.0567 0.116 Uiso 1 1 calc GR . . . .
H36B H 0.1666 1.3804 -0.0239 0.116 Uiso 1 1 calc GR . . . .
H36C H 0.1440 1.2951 -0.0218 0.116 Uiso 1 1 calc GR . . . .
C15 C 0.2049(4) 1.0674(2) 0.1393(3) 0.0784(12) Uani 1 1 d . U . . .
H15A H 0.2591 1.0683 0.0878 0.118 Uiso 1 1 calc GR . . . .
H15B H 0.1819 1.1257 0.1424 0.118 Uiso 1 1 calc GR . . . .
H15C H 0.1378 1.0511 0.1417 0.118 Uiso 1 1 calc GR . . . .
C40 C -0.2693(4) 1.4776(3) 0.3181(3) 0.0836(13) Uani 1 1 d . U . . .
H40A H -0.2854 1.4232 0.3265 0.125 Uiso 1 1 calc GR . . . .
H40B H -0.3339 1.5270 0.3018 0.125 Uiso 1 1 calc GR . . . .
H40C H -0.2568 1.4735 0.3689 0.125 Uiso 1 1 calc GR . . . .
C14 C 0.1849(4) 1.0042(3) 0.2894(3) 0.0858(13) Uani 1 1 d . U . . .
H14A H 0.1111 0.9958 0.2941 0.129 Uiso 1 1 calc GR . . . .
H14B H 0.1740 1.0613 0.2922 0.129 Uiso 1 1 calc GR . . . .
H14C H 0.2201 0.9576 0.3342 0.129 Uiso 1 1 calc GR . . . .
C49 C 0.2582(7) 1.4222(5) 0.1777(5) 0.0518(16) Uani 0.553(4) 1 d . U P A 1
H49A H 0.1841 1.4554 0.1984 0.078 Uiso 0.553(4) 1 calc GR . P A 1
H49B H 0.2770 1.4488 0.1181 0.078 Uiso 0.553(4) 1 calc GR . P A 1
H49C H 0.3165 1.4230 0.2004 0.078 Uiso 0.553(4) 1 calc GR . P A 1
C49A C 0.2159(10) 1.4111(7) 0.1644(6) 0.077(3) Uani 0.447(4) 1 d . U P A 2
H49D H 0.1454 1.4207 0.1485 0.115 Uiso 0.447(4) 1 calc GR . P A 2
H49E H 0.2729 1.4323 0.1155 0.115 Uiso 0.447(4) 1 calc GR . P A 2
H49F H 0.2008 1.4432 0.2000 0.115 Uiso 0.447(4) 1 calc GR . P A 2
C48 C 0.3448(5) 1.2666(3) 0.1712(3) 0.0995(17) Uani 1 1 d . U . . .
H48A H 0.4042 1.2406 0.2032 0.149 Uiso 1 1 calc GR . . . .
H48B H 0.3769 1.2975 0.1141 0.149 Uiso 1 1 calc GR . . . .
H48C H 0.3152 1.2202 0.1749 0.149 Uiso 1 1 calc GR . . . .
O7 O -0.4074(6) 1.4405(4) 0.1827(3) 0.1239(19) Uani 0.553(4) 1 d . U P A 1
C54 C -0.3843(8) 1.4011(3) 0.1250(5) 0.106(2) Uani 0.553(4) 1 d G U P A 1
H54A H -0.4398 1.3661 0.1408 0.127 Uiso 0.553(4) 1 calc R . P A 1
H54B H -0.3071 1.3616 0.1230 0.127 Uiso 0.553(4) 1 calc R . P A 1
C53 C -0.3925(8) 1.4690(5) 0.0476(4) 0.116(2) Uani 0.553(4) 1 d G U P A 1
H53A H -0.3192 1.4621 0.0084 0.139 Uiso 0.553(4) 1 calc R . P A 1
H53B H -0.4519 1.4666 0.0262 0.139 Uiso 0.553(4) 1 calc R . P A 1
C52 C -0.4207(9) 1.5504(4) 0.0574(4) 0.131(3) Uani 0.553(4) 1 d G U P A 1
H52A H -0.4936 1.5870 0.0407 0.157 Uiso 0.553(4) 1 calc R . P A 1
H52B H -0.3609 1.5825 0.0229 0.157 Uiso 0.553(4) 1 calc R . P A 1
C51 C -0.4299(8) 1.5328(4) 0.1409(5) 0.131(3) Uani 0.553(4) 1 d G U P A 1
H51A H -0.3746 1.5565 0.1464 0.157 Uiso 0.553(4) 1 calc R . P A 1
H51B H -0.5073 1.5609 0.1642 0.157 Uiso 0.553(4) 1 calc R . P A 1
O8 O 0.3340(6) 0.9820(5) 0.4456(5) 0.154(2) Uani 0.553(4) 1 d . U P A 1
C58 C 0.4370(7) 0.9305(5) 0.4725(4) 0.103(2) Uani 0.553(4) 1 d G U P A 1
H58A H 0.4466 0.8682 0.4826 0.124 Uiso 0.553(4) 1 calc R . P A 1
H58B H 0.4358 0.9348 0.5240 0.124 Uiso 0.553(4) 1 calc R . P A 1
C57 C 0.5280(5) 0.9624(6) 0.4107(5) 0.124(3) Uani 0.553(4) 1 d G U P A 1
H57A H 0.5703 0.9822 0.4325 0.149 Uiso 0.553(4) 1 calc R . P A 1
H57B H 0.5811 0.9155 0.3911 0.149 Uiso 0.553(4) 1 calc R . P A 1
C56 C 0.4812(7) 1.0337(6) 0.3455(5) 0.139(3) Uani 0.553(4) 1 d G U P A 1
H56A H 0.5012 1.0876 0.3361 0.167 Uiso 0.553(4) 1 calc R . P A 1
H56B H 0.5120 1.0209 0.2948 0.167 Uiso 0.553(4) 1 calc R . P A 1
C55 C 0.3614(6) 1.0458(5) 0.3671(5) 0.114(2) Uani 0.553(4) 1 d G U P A 1
H55A H 0.3347 1.0387 0.3267 0.137 Uiso 0.553(4) 1 calc R . P A 1
H55B H 0.3239 1.1054 0.3681 0.137 Uiso 0.553(4) 1 calc R . P A 1
O7A O -0.4640(8) 1.4035(5) 0.1427(6) 0.137(2) Uani 0.447(4) 1 d . U P A 2
C54A C -0.3660(8) 1.4240(7) 0.0822(7) 0.120(3) Uani 0.447(4) 1 d G U P A 2
H54C H -0.3761 1.4339 0.0281 0.144 Uiso 0.447(4) 1 calc R . P A 2
H54D H -0.2985 1.3748 0.0951 0.144 Uiso 0.447(4) 1 calc R . P A 2
C53A C -0.3506(8) 1.5009(7) 0.0812(7) 0.134(3) Uani 0.447(4) 1 d G U P A 2
H53C H -0.2758 1.4887 0.0936 0.161 Uiso 0.447(4) 1 calc R . P A 2
H53D H -0.3533 1.5478 0.0266 0.161 Uiso 0.447(4) 1 calc R . P A 2
C52A C -0.4391(11) 1.5280(6) 0.1411(8) 0.135(3) Uani 0.447(4) 1 d G U P A 2
H52C H -0.4068 1.5288 0.1821 0.162 Uiso 0.447(4) 1 calc R . P A 2
H52D H -0.4843 1.5878 0.1152 0.162 Uiso 0.447(4) 1 calc R . P A 2
C51A C -0.5092(9) 1.4678(7) 0.1791(6) 0.145(3) Uani 0.447(4) 1 d G U P A 2
H51C H -0.5880 1.4987 0.1715 0.174 Uiso 0.447(4) 1 calc R . P A 2
H51D H -0.5105 1.4396 0.2384 0.174 Uiso 0.447(4) 1 calc R . P A 2
C58A C 0.5106(8) 0.9278(5) 0.4386(5) 0.093(2) Uani 0.447(4) 1 d . U P A 2
H58C H 0.4970 0.9169 0.4974 0.111 Uiso 0.447(4) 1 calc R . P A 2
H58D H 0.5485 0.8713 0.4307 0.111 Uiso 0.447(4) 1 calc R . P A 2
O8A O 0.4059(7) 0.9646(5) 0.4121(5) 0.131(2) Uani 0.447(4) 1 d G U P A 2
C55A C 0.4109(7) 1.0476(5) 0.3491(6) 0.113(3) Uani 0.447(4) 1 d G U P A 2
H55C H 0.4009 1.0486 0.2982 0.136 Uiso 0.447(4) 1 calc R . P A 2
H55D H 0.3495 1.0942 0.3649 0.136 Uiso 0.447(4) 1 calc R . P A 2
C56A C 0.5186(8) 1.0621(5) 0.3366(5) 0.0956(19) Uani 0.447(4) 1 d G U P A 2
H56C H 0.5088 1.1157 0.3464 0.115 Uiso 0.447(4) 1 calc R . P A 2
H56D H 0.5603 1.0701 0.2797 0.115 Uiso 0.447(4) 1 calc R . P A 2
C57A C 0.5802(7) 0.9881(6) 0.3920(6) 0.095(2) Uani 0.447(4) 1 d G U P A 2
H57C H 0.6515 0.9605 0.3616 0.114 Uiso 0.447(4) 1 calc R . P A 2
H57D H 0.6000 1.0061 0.4283 0.114 Uiso 0.447(4) 1 calc R . P A 2

loop_
_atom_site_aniso_label
_atom_site_aniso_U_11
_atom_site_aniso_U_22
_atom_site_aniso_U_33
_atom_site_aniso_U_23
_atom_site_aniso_U_13
_atom_site_aniso_U_12
O5 0.0389(11) 0.0684(14) 0.0653(14) -0.0358(12) -0.0267(10) 0.0025(10)
N3 0.0317(11) 0.0261(10) 0.0337(11) -0.0056(8) -0.0148(9) -0.0066(9)
N1 0.0247(10) 0.0292(10) 0.0289(10) -0.0058(8) -0.0104(8) -0.0052(8)
N4 0.0334(11) 0.0278(10) 0.0345(11) -0.0065(8) -0.0165(9) -0.0072(9)
O6 0.0370(12) 0.0827(16) 0.0634(14) -0.0412(12) -0.0227(10) 0.0044(11)
N2 0.0288(11) 0.0322(10) 0.0308(10) -0.0103(9) -0.0074(9) -0.0113(9)
N12 0.0417(13) 0.0349(11) 0.0463(13) -0.0195(10) -0.0206(11) -0.0042(10)
O4 0.0538(13) 0.0690(14) 0.0635(13) -0.0436(12) -0.0216(11) -0.0021(11)
N7 0.0333(12) 0.0339(11) 0.0441(12) -0.0113(10) -0.0207(10) -0.0016(9)
N6 0.0355(12) 0.0348(11) 0.0418(12) -0.0111(9) -0.0167(10) -0.0112(9)
N5 0.0360(12) 0.0451(12) 0.0363(12) -0.0144(10) -0.0131(10) -0.0111(10)
N8 0.0388(12) 0.0361(11) 0.0364(11) -0.0166(9) -0.0072(10) -0.0129(10)
N11 0.0443(13) 0.0364(12) 0.0421(12) -0.0190(10) -0.0204(11) 0.0000(10)
N9 0.0333(12) 0.0373(11) 0.0370(11) -0.0149(9) -0.0100(10) -0.0090(9)
N13 0.0289(11) 0.0428(12) 0.0338(11) -0.0138(9) -0.0081(9) -0.0083(9)
O1 0.0501(13) 0.0665(14) 0.0703(15) -0.0190(12) -0.0320(12) -0.0093(11)
N10 0.0449(13) 0.0321(11) 0.0474(13) -0.0173(10) -0.0220(11) -0.0053(10)
N14 0.0372(13) 0.0404(12) 0.0354(12) -0.0154(10) -0.0038(10) -0.0107(10)
O3 0.0433(13) 0.112(2) 0.0633(15) -0.0314(15) -0.0177(11) -0.0247(13)
C12 0.0252(11) 0.0287(11) 0.0256(11) -0.0052(9) -0.0067(9) -0.0091(9)
C6 0.0283(12) 0.0269(11) 0.0288(11) -0.0100(9) -0.0078(9) -0.0097(9)
O2 0.0423(13) 0.0890(18) 0.0761(17) -0.0061(14) -0.0222(12) -0.0232(13)
C16 0.0284(12) 0.0311(12) 0.0373(13) -0.0099(10) -0.0142(10) -0.0051(10)
C38 0.0353(13) 0.0325(12) 0.0293(11) -0.0116(9) -0.0061(10) -0.0121(10)
C9 0.0284(12) 0.0328(12) 0.0304(12) -0.0047(10) -0.0068(10) -0.0094(10)
C32 0.0329(13) 0.0349(12) 0.0380(13) -0.0150(10) -0.0146(11) -0.0079(10)
C5 0.0275(12) 0.0332(12) 0.0340(12) -0.0109(10) -0.0142(10) -0.0029(10)
C4 0.0265(12) 0.0371(12) 0.0402(13) -0.0182(11) -0.0113(10) -0.0051(10)
C42 0.0358(13) 0.0335(12) 0.0342(12) -0.0172(10) -0.0082(11) -0.0045(10)
C43 0.0354(14) 0.0490(14) 0.0400(14) -0.0159(11) -0.0148(11) -0.0069(12)
C31 0.0357(14) 0.0393(13) 0.0447(14) -0.0225(11) -0.0159(12) -0.0009(11)
C30 0.0400(14) 0.0389(13) 0.0464(14) -0.0228(11) -0.0152(12) -0.0073(11)
C44 0.0354(14) 0.0494(14) 0.0476(14) -0.0192(12) -0.0111(12) -0.0097(12)
C50 0.0394(15) 0.0389(13) 0.0441(14) -0.0167(12) -0.0154(12) -0.0100(12)
C11 0.0449(17) 0.0376(14) 0.0578(18) -0.0082(13) -0.0128(14) -0.0165(13)
C17 0.0459(16) 0.0460(14) 0.0514(15) -0.0204(12) -0.0226(13) -0.0096(12)
C39 0.0490(17) 0.0349(13) 0.0449(15) -0.0171(12) -0.0192(13) -0.0013(12)
C8 0.0426(16) 0.0436(15) 0.0439(15) -0.0047(12) -0.0231(13) -0.0032(13)
C19 0.0403(15) 0.0403(14) 0.0419(14) -0.0080(11) -0.0129(12) -0.0160(12)
C24 0.0373(14) 0.0536(16) 0.0371(14) -0.0142(12) -0.0065(12) -0.0162(12)
C28 0.0423(15) 0.0451(14) 0.0385(14) -0.0153(12) -0.0035(12) -0.0150(12)
C18 0.0432(15) 0.0536(15) 0.0457(15) -0.0229(12) -0.0178(12) -0.0091(13)
C34 0.0579(19) 0.0554(17) 0.0474(16) -0.0286(14) -0.0166(15) 0.0014(15)
C7 0.0270(14) 0.0547(16) 0.0555(17) -0.0239(14) -0.0113(12) -0.0092(12)
C2 0.0432(15) 0.0382(13) 0.0357(13) -0.0086(11) -0.0029(12) -0.0176(12)
C59 0.0376(15) 0.0595(17) 0.0386(14) -0.0150(12) -0.0037(12) -0.0211(13)
C45 0.0562(19) 0.075(2) 0.0444(17) -0.0134(15) -0.0240(15) -0.0173(17)
C62 0.0362(15) 0.0464(15) 0.069(2) -0.0282(14) -0.0221(15) -0.0044(13)
C13 0.0365(15) 0.0328(13) 0.0584(17) -0.0136(12) -0.0200(13) -0.0003(11)
O01E 0.118(3) 0.089(2) 0.086(2) -0.0217(17) -0.0100(19) -0.0300(19)
C21 0.0463(18) 0.0573(19) 0.067(2) -0.0161(16) -0.0105(16) -0.0208(15)
C20 0.059(2) 0.0416(16) 0.067(2) -0.0048(15) -0.0262(17) -0.0127(15)
C27 0.069(2) 0.0555(19) 0.0450(17) -0.0097(14) -0.0146(16) -0.0136(17)
C35 0.0451(16) 0.0483(15) 0.0482(16) -0.0118(13) -0.0069(13) -0.0177(13)
C41 0.092(3) 0.0371(16) 0.071(2) -0.0171(15) -0.042(2) -0.0064(16)
C1 0.082(2) 0.0504(18) 0.0590(19) -0.0137(15) -0.0072(18) -0.0367(17)
C10 0.061(2) 0.070(2) 0.0446(17) -0.0270(15) 0.0064(15) -0.0271(17)
C33 0.081(2) 0.0527(18) 0.069(2) -0.0287(16) -0.0147(18) -0.0294(17)
C3 0.084(3) 0.063(2) 0.0375(16) -0.0175(15) 0.0000(16) -0.0220(19)
C60 0.0420(18) 0.088(2) 0.0555(19) -0.0350(18) 0.0048(15) -0.0176(17)
C37 0.076(2) 0.0530(19) 0.068(2) 0.0003(17) -0.0261(19) -0.0227(18)
C46 0.0460(19) 0.087(2) 0.069(2) -0.0275(19) -0.0128(16) -0.0259(18)
C23 0.069(2) 0.088(2) 0.0470(17) -0.0297(17) -0.0193(16) -0.0235(19)
C47 0.075(2) 0.0574(18) 0.0416(16) -0.0194(14) 0.0120(15) -0.0231(16)
C22 0.085(3) 0.070(2) 0.072(2) -0.0209(18) -0.037(2) -0.0365(19)
C25 0.0450(19) 0.088(2) 0.067(2) -0.041(2) 0.0023(16) -0.0183(18)
C26 0.070(2) 0.073(2) 0.0512(19) -0.0004(17) -0.0162(17) -0.0308(19)
C29 0.0456(19) 0.087(2) 0.063(2) -0.0271(19) -0.0035(16) -0.0186(18)
C61 0.070(2) 0.064(2) 0.060(2) -0.0097(17) -0.0120(18) -0.0326(18)
C36 0.049(2) 0.082(3) 0.088(3) -0.018(2) -0.005(2) -0.0267(19)
C15 0.087(3) 0.0431(18) 0.101(3) -0.0067(18) -0.055(2) -0.0027(18)
C40 0.054(2) 0.077(3) 0.091(3) -0.028(2) 0.000(2) 0.000(2)
C14 0.073(3) 0.081(3) 0.098(3) -0.051(2) -0.004(2) -0.002(2)
C49 0.059(4) 0.056(3) 0.043(3) -0.013(2) -0.007(3) -0.027(3)
C49A 0.073(6) 0.070(5) 0.051(4) -0.009(4) 0.002(4) -0.008(5)
C48 0.108(3) 0.094(3) 0.055(2) -0.035(2) 0.007(2) 0.011(3)
O7 0.123(4) 0.096(3) 0.142(4) -0.041(3) -0.039(3) -0.008(3)
C54 0.105(4) 0.085(3) 0.128(4) -0.041(3) -0.031(4) -0.013(3)
C53 0.128(4) 0.096(4) 0.123(4) -0.048(3) -0.038(4) -0.003(3)
C52 0.132(4) 0.095(4) 0.134(4) -0.037(4) -0.025(4) 0.000(3)
C51 0.130(4) 0.098(3) 0.142(4) -0.039(3) -0.030(4) -0.007(3)
O8 0.132(4) 0.136(3) 0.138(4) -0.029(3) 0.000(3) -0.023(3)
C58 0.112(4) 0.099(3) 0.105(4) -0.033(3) -0.019(3) -0.040(3)
C57 0.109(4) 0.126(4) 0.119(4) -0.037(3) -0.015(4) -0.025(4)
C56 0.116(4) 0.119(4) 0.130(4) -0.022(3) 0.001(4) -0.025(4)
C55 0.105(4) 0.104(3) 0.119(3) -0.029(3) -0.013(3) -0.032(3)
O7A 0.129(4) 0.097(3) 0.161(4) -0.040(3) -0.020(4) -0.018(3)
C54A 0.122(4) 0.095(4) 0.137(4) -0.051(4) -0.029(4) -0.008(4)
C53A 0.123(4) 0.099(4) 0.147(4) -0.036(4) -0.020(4) -0.009(4)
C52A 0.132(4) 0.099(4) 0.144(4) -0.038(4) -0.025(4) -0.004(4)
C51A 0.134(4) 0.106(4) 0.152(4) -0.038(4) -0.016(4) -0.003(4)
C58A 0.095(4) 0.093(3) 0.111(4) -0.042(3) -0.015(3) -0.047(3)
O8A 0.108(4) 0.120(3) 0.126(4) -0.027(3) -0.005(3) -0.026(3)
C55A 0.095(4) 0.106(3) 0.116(4) -0.029(3) -0.007(4) -0.026(3)
C56A 0.108(4) 0.090(3) 0.122(4) -0.048(3) -0.020(3) -0.054(3)
C57A 0.102(4) 0.101(3) 0.104(4) -0.044(3) -0.016(3) -0.047(3)

loop_
_atom_type_symbol
_atom_type_description
_atom_type_scat_dispersion_real
_atom_type_scat_dispersion_imag
_atom_type_scat_source
C C 0.0033 0.0016 'International Tables Vol C Tables 4.2.6.8 and 6.1.1.4'
H H 0.0000 0.0000 'International Tables Vol C Tables 4.2.6.8 and 6.1.1.4'
N N 0.0061 0.0033 'International Tables Vol C Tables 4.2.6.8 and 6.1.1.4'
O O 0.0106 0.0060 'International Tables Vol C Tables 4.2.6.8 and 6.1.1.4'

loop_
_geom_angle_atom_site_label_1
_geom_angle_atom_site_label_2
_geom_angle_atom_site_label_3
_geom_angle
_geom_angle_site_symmetry_1
_geom_angle_site_symmetry_3
_geom_angle_publ_flag
C50 O5 H5 114.6 . . ?
C12 N3 C6 121.0(2) . . ?
C6 N1 C9 122.1(2) . . ?
C6 N1 C5 109.3(2) . . ?
C5 N1 C9 128.5(2) . . ?
C12 N4 C16 120.2(2) . . ?
C6 N2 C4 109.4(2) . . ?
C6 N2 C2 121.4(2) . . ?
C4 N2 C2 129.2(2) . . ?
C38 N12 H12 118.4 . . ?
C38 N12 C39 123.2(2) . . ?
C39 N12 H12 118.4 . . ?
C12 N7 H7 118.5 . . ?
C12 N7 C13 122.9(2) . . ?
C13 N7 H7 118.5 . . ?
C16 N6 C17 109.0(2) . . ?
C16 N6 C19 122.4(2) . . ?
C17 N6 C19 128.7(2) . . ?
C16 N5 C24 122.0(2) . . ?
C16 N5 C18 108.7(2) . . ?
C18 N5 C24 128.6(2) . . ?
C32 N8 C30 109.3(2) . . ?
C32 N8 C28 122.3(2) . . ?
C30 N8 C28 128.4(2) . . ?
C38 N11 C42 120.1(2) . . ?
C32 N9 C31 109.1(2) . . ?
C32 N9 C35 121.5(2) . . ?
C31 N9 C35 129.2(2) . . ?
C42 N13 C43 109.1(2) . . ?
C42 N13 C59 122.5(2) . . ?
C43 N13 C59 128.4(2) . . ?
C38 N10 C32 120.9(2) . . ?
C42 N14 C44 109.2(2) . . ?
C42 N14 C47 122.0(3) . . ?
C44 N14 C47 128.8(3) . . ?
C62 O3 H3 109.5 . . ?
N3 C12 N4 122.2(2) . . ?
N3 C12 N7 116.4(2) . . ?
N4 C12 N7 121.4(2) . . ?
N3 C6 N1 127.9(2) . . ?
N2 C6 N3 124.2(2) . . ?
N2 C6 N1 107.1(2) . . ?
N4 C16 N5 127.2(2) . . ?
N6 C16 N4 124.7(2) . . ?
N6 C16 N5 107.6(2) . . ?
N11 C38 N12 122.8(2) . . ?
N11 C38 N10 121.1(2) . . ?
N10 C38 N12 116.1(2) . . ?
N1 C9 H9 106.7 . . ?
N1 C9 C11 112.0(2) . . ?
N1 C9 C10 111.1(2) . . ?
C11 C9 H9 106.7 . . ?
C11 C9 C10 113.0(2) . . ?
C10 C9 H9 106.7 . . ?
N8 C32 N10 126.9(2) . . ?
N9 C32 N8 107.3(2) . . ?
N9 C32 N10 125.0(2) . . ?
N1 C5 C8 124.4(2) . . ?
C4 C5 N1 106.8(2) . . ?
C4 C5 C8 128.8(2) . . ?
N2 C4 C7 124.6(2) . . ?
C5 C4 N2 107.4(2) . . ?
C5 C4 C7 128.0(2) . . ?
N13 C42 N11 126.3(2) . . ?
N14 C42 N11 126.0(2) . . ?
N14 C42 N13 107.2(2) . . ?
N13 C43 C45 125.0(3) . . ?
C44 C43 N13 107.0(2) . . ?
C44 C43 C45 127.7(3) . . ?
N9 C31 C34 124.5(3) . . ?
C30 C31 N9 107.3(2) . . ?
C30 C31 C34 128.1(3) . . ?
N8 C30 C33 124.4(3) . . ?
C31 C30 N8 107.0(2) . . ?
C31 C30 C33 128.6(3) . . ?
N14 C44 C46 123.9(3) . . ?
C43 C44 N14 107.5(2) . . ?
C43 C44 C46 128.3(3) . . ?
O6 C50 O5 117.6(3) . . ?
O4 C50 O5 120.7(3) . . ?
O4 C50 O6 121.7(3) . . ?
C9 C11 H11A 109.5 . . ?
C9 C11 H11B 109.5 . . ?
C9 C11 H11C 109.5 . . ?
H11A C11 H11B 109.5 . . ?
H11A C11 H11C 109.5 . . ?
H11B C11 H11C 109.5 . . ?
N6 C17 C22 123.8(3) . . ?
C18 C17 N6 107.4(2) . . ?
C18 C17 C22 128.6(3) . . ?
N12 C39 H39 108.5 . . ?
N12 C39 C41 109.7(3) . . ?
N12 C39 C40 110.8(3) . . ?
C41 C39 H39 108.5 . . ?
C40 C39 H39 108.5 . . ?
C40 C39 C41 110.6(3) . . ?
C5 C8 H8A 109.5 . . ?
C5 C8 H8B 109.5 . . ?
C5 C8 H8C 109.5 . . ?
H8A C8 H8B 109.5 . . ?
H8A C8 H8C 109.5 . . ?
H8B C8 H8C 109.5 . . ?
N6 C19 H19 106.8 . . ?
N6 C19 C21 112.9(2) . . ?
N6 C19 C20 110.6(3) . . ?
C21 C19 H19 106.8 . . ?
C21 C19 C20 112.5(3) . . ?
C20 C19 H19 106.8 . . ?
N5 C24 H24 106.4 . . ?
N5 C24 C25 109.7(3) . . ?
N5 C24 C26 113.1(3) . . ?
C25 C24 H24 106.4 . . ?
C26 C24 H24 106.4 . . ?
C26 C24 C25 114.3(3) . . ?
N8 C28 H28 106.3 . . ?
N8 C28 C27 111.5(2) . . ?
N8 C28 C29 112.4(3) . . ?
C27 C28 H28 106.3 . . ?
C29 C28 H28 106.3 . . ?
C29 C28 C27 113.5(3) . . ?
N5 C18 C23 124.0(3) . . ?
C17 C18 N5 107.3(2) . . ?
C17 C18 C23 128.6(3) . . ?
C31 C34 H34A 109.5 . . ?
C31 C34 H34B 109.5 . . ?
C31 C34 H34C 109.5 . . ?
H34A C34 H34B 109.5 . . ?
H34A C34 H34C 109.5 . . ?
H34B C34 H34C 109.5 . . ?
C4 C7 H7A 109.5 . . ?
C4 C7 H7B 109.5 . . ?
C4 C7 H7C 109.5 . . ?
H7A C7 H7B 109.5 . . ?
H7A C7 H7C 109.5 . . ?
H7B C7 H7C 109.5 . . ?
N2 C2 H2 105.2 . . ?
N2 C2 C1 112.4(2) . . ?
N2 C2 C3 111.8(2) . . ?
C1 C2 H2 105.2 . . ?
C1 C2 C3 115.9(3) . . ?
C3 C2 H2 105.2 . . ?
N13 C59 H59 106.7 . . ?
N13 C59 C60 111.8(3) . . ?
N13 C59 C61 110.6(3) . . ?
C60 C59 H59 106.7 . . ?
C60 C59 C61 113.9(3) . . ?
C61 C59 H59 106.7 . . ?
C43 C45 H45A 109.5 . . ?
C43 C45 H45B 109.5 . . ?
C43 C45 H45C 109.5 . . ?
H45A C45 H45B 109.5 . . ?
H45A C45 H45C 109.5 . . ?
H45B C45 H45C 109.5 . . ?
O1 C62 O3 117.9(3) . . ?
O1 C62 O2 124.2(3) . . ?
O2 C62 O3 117.9(3) . . ?
N7 C13 H13 108.2 . . ?
N7 C13 C15 108.8(3) . . ?
N7 C13 C14 111.9(3) . . ?
C15 C13 H13 108.2 . . ?
C14 C13 H13 108.2 . . ?
C14 C13 C15 111.3(3) . . ?
H01A O01E H01B 86.7 . . ?
C19 C21 H21A 109.5 . . ?
C19 C21 H21B 109.5 . . ?
C19 C21 H21C 109.5 . . ?
H21A C21 H21B 109.5 . . ?
H21A C21 H21C 109.5 . . ?
H21B C21 H21C 109.5 . . ?
C19 C20 H20A 109.5 . . ?
C19 C20 H20B 109.5 . . ?
C19 C20 H20C 109.5 . . ?
H20A C20 H20B 109.5 . . ?
H20A C20 H20C 109.5 . . ?
H20B C20 H20C 109.5 . . ?
C28 C27 H27A 109.5 . . ?
C28 C27 H27B 109.5 . . ?
C28 C27 H27C 109.5 . . ?
H27A C27 H27B 109.5 . . ?
H27A C27 H27C 109.5 . . ?
H27B C27 H27C 109.5 . . ?
N9 C35 H35 105.0 . . ?
N9 C35 C37 111.7(3) . . ?
N9 C35 C36 113.2(3) . . ?
C37 C35 H35 105.0 . . ?
C36 C35 H35 105.0 . . ?
C36 C35 C37 115.8(3) . . ?
C39 C41 H41A 109.5 . . ?
C39 C41 H41B 109.5 . . ?
C39 C41 H41C 109.5 . . ?
H41A C41 H41B 109.5 . . ?
H41A C41 H41C 109.5 . . ?
H41B C41 H41C 109.5 . . ?
C2 C1 H1A 115.4 . . ?
C2 C1 H1B 105.7 . . ?
C2 C1 H1C 107.2 . . ?
H1A C1 H1B 109.5 . . ?
H1A C1 H1C 109.5 . . ?
H1B C1 H1C 109.5 . . ?
C9 C10 H10A 115.0 . . ?
C9 C10 H10B 103.4 . . ?
C9 C10 H10C 109.8 . . ?
H10A C10 H10B 109.5 . . ?
H10A C10 H10C 109.5 . . ?
H10B C10 H10C 109.5 . . ?
C30 C33 H33A 109.5 . . ?
C30 C33 H33B 109.5 . . ?
C30 C33 H33C 109.5 . . ?
H33A C33 H33B 109.5 . . ?
H33A C33 H33C 109.5 . . ?
H33B C33 H33C 109.5 . . ?
C2 C3 H3A 109.5 . . ?
C2 C3 H3B 109.5 . . ?
C2 C3 H3C 109.5 . . ?
H3A C3 H3B 109.5 . . ?
H3A C3 H3C 109.5 . . ?
H3B C3 H3C 109.5 . . ?
C59 C60 H60A 109.5 . . ?
C59 C60 H60B 109.5 . . ?
C59 C60 H60C 109.5 . . ?
H60A C60 H60B 109.5 . . ?
H60A C60 H60C 109.5 . . ?
H60B C60 H60C 109.5 . . ?
C35 C37 H37A 109.5 . . ?
C35 C37 H37B 109.5 . . ?
C35 C37 H37C 109.5 . . ?
H37A C37 H37B 109.5 . . ?
H37A C37 H37C 109.5 . . ?
H37B C37 H37C 109.5 . . ?
C44 C46 H46A 109.5 . . ?
C44 C46 H46B 109.5 . . ?
C44 C46 H46C 109.5 . . ?
H46A C46 H46B 109.5 . . ?
H46A C46 H46C 109.5 . . ?
H46B C46 H46C 109.5 . . ?
C18 C23 H23A 109.5 . . ?
C18 C23 H23B 109.5 . . ?
C18 C23 H23C 109.5 . . ?
H23A C23 H23B 109.5 . . ?
H23A C23 H23C 109.5 . . ?
H23B C23 H23C 109.5 . . ?
N14 C47 C49 112.2(4) . . ?
C49A C47 N14 118.9(5) . . ?
C49A C47 C48 127.4(6) . . ?
C48 C47 N14 113.5(3) . . ?
C48 C47 C49 121.9(5) . . ?
C17 C22 H22A 109.5 . . ?
C17 C22 H22B 109.5 . . ?
C17 C22 H22C 109.5 . . ?
H22A C22 H22B 109.5 . . ?
H22A C22 H22C 109.5 . . ?
H22B C22 H22C 109.5 . . ?
C24 C25 H25A 109.5 . . ?
C24 C25 H25B 109.5 . . ?
C24 C25 H25C 109.5 . . ?
H25A C25 H25B 109.5 . . ?
H25A C25 H25C 109.5 . . ?
H25B C25 H25C 109.5 . . ?
C24 C26 H26A 109.5 . . ?
C24 C26 H26B 109.5 . . ?
C24 C26 H26C 109.5 . . ?
H26A C26 H26B 109.5 . . ?
H26A C26 H26C 109.5 . . ?
H26B C26 H26C 109.5 . . ?
C28 C29 H29A 109.5 . . ?
C28 C29 H29B 109.5 . . ?
C28 C29 H29C 109.5 . . ?
H29A C29 H29B 109.5 . . ?
H29A C29 H29C 109.5 . . ?
H29B C29 H29C 109.5 . . ?
C59 C61 H61A 109.5 . . ?
C59 C61 H61B 109.5 . . ?
C59 C61 H61C 109.5 . . ?
H61A C61 H61B 109.5 . . ?
H61A C61 H61C 109.5 . . ?
H61B C61 H61C 109.5 . . ?
C35 C36 H36A 109.5 . . ?
C35 C36 H36B 109.5 . . ?
C35 C36 H36C 109.5 . . ?
H36A C36 H36B 109.5 . . ?
H36A C36 H36C 109.5 . . ?
H36B C36 H36C 109.5 . . ?
C13 C15 H15A 109.5 . . ?
C13 C15 H15B 109.5 . . ?
C13 C15 H15C 109.5 . . ?
H15A C15 H15B 109.5 . . ?
H15A C15 H15C 109.5 . . ?
H15B C15 H15C 109.5 . . ?
C39 C40 H40A 109.5 . . ?
C39 C40 H40B 109.5 . . ?
C39 C40 H40C 109.5 . . ?
H40A C40 H40B 109.5 . . ?
H40A C40 H40C 109.5 . . ?
H40B C40 H40C 109.5 . . ?
C13 C14 H14A 109.5 . . ?
C13 C14 H14B 109.5 . . ?
C13 C14 H14C 109.5 . . ?
H14A C14 H14B 109.5 . . ?
H14A C14 H14C 109.5 . . ?
H14B C14 H14C 109.5 . . ?
C47 C49 H49A 109.5 . . ?
C47 C49 H49B 109.5 . . ?
C47 C49 H49C 109.5 . . ?
H49A C49 H49B 109.5 . . ?
H49A C49 H49C 109.5 . . ?
H49B C49 H49C 109.5 . . ?
C47 C49A H49D 109.5 . . ?
C47 C49A H49E 109.5 . . ?
C47 C49A H49F 109.5 . . ?
H49D C49A H49E 109.5 . . ?
H49D C49A H49F 109.5 . . ?
H49E C49A H49F 109.5 . . ?
C47 C48 H48A 109.5 . . ?
C47 C48 H48B 109.5 . . ?
C47 C48 H48C 109.5 . . ?
H48A C48 H48B 109.5 . . ?
H48A C48 H48C 109.5 . . ?
H48B C48 H48C 109.5 . . ?
C54 O7 C51 108.0 . . ?
O7 C54 H54A 110.1 . . ?
O7 C54 H54B 110.1 . . ?
O7 C54 C53 108.0 . . ?
H54A C54 H54B 108.4 . . ?
C53 C54 H54A 110.1 . . ?
C53 C54 H54B 110.1 . . ?
C54 C53 H53A 110.1 . . ?
C54 C53 H53B 110.1 . . ?
H53A C53 H53B 108.4 . . ?
C52 C53 C54 108.0 . . ?
C52 C53 H53A 110.1 . . ?
C52 C53 H53B 110.1 . . ?
C53 C52 H52A 110.1 . . ?
C53 C52 H52B 110.1 . . ?
C53 C52 C51 108.0 . . ?
H52A C52 H52B 108.4 . . ?
C51 C52 H52A 110.1 . . ?
C51 C52 H52B 110.1 . . ?
O7 C51 C52 108.0 . . ?
O7 C51 H51A 110.1 . . ?
O7 C51 H51B 110.1 . . ?
C52 C51 H51A 110.1 . . ?
C52 C51 H51B 110.1 . . ?
H51A C51 H51B 108.4 . . ?
C58 O8 C55 108.0 . . ?
O8 C58 H58A 110.1 . . ?
O8 C58 H58B 110.1 . . ?
O8 C58 C57 108.0 . . ?
H58A C58 H58B 108.4 . . ?
C57 C58 H58A 110.1 . . ?
C57 C58 H58B 110.1 . . ?
C58 C57 H57A 110.1 . . ?
C58 C57 H57B 110.1 . . ?
H57A C57 H57B 108.4 . . ?
C56 C57 C58 108.0 . . ?
C56 C57 H57A 110.1 . . ?
C56 C57 H57B 110.1 . . ?
C57 C56 H56A 110.1 . . ?
C57 C56 H56B 110.1 . . ?
H56A C56 H56B 108.4 . . ?
C55 C56 C57 108.0 . . ?
C55 C56 H56A 110.1 . . ?
C55 C56 H56B 110.1 . . ?
O8 C55 H55A 110.1 . . ?
O8 C55 H55B 110.1 . . ?
C56 C55 O8 108.0 . . ?
C56 C55 H55A 110.1 . . ?
C56 C55 H55B 110.1 . . ?
H55A C55 H55B 108.4 . . ?
C54A O7A C51A 108.0 . . ?
O7A C54A H54C 110.1 . . ?
O7A C54A H54D 110.1 . . ?
O7A C54A C53A 108.0 . . ?
H54C C54A H54D 108.4 . . ?
C53A C54A H54C 110.1 . . ?
C53A C54A H54D 110.1 . . ?
C54A C53A H53C 110.1 . . ?
C54A C53A H53D 110.1 . . ?
H53C C53A H53D 108.4 . . ?
C52A C53A C54A 108.0 . . ?
C52A C53A H53C 110.1 . . ?
C52A C53A H53D 110.1 . . ?
C53A C52A H52C 110.1 . . ?
C53A C52A H52D 110.1 . . ?
H52C C52A H52D 108.4 . . ?
C51A C52A C53A 108.0 . . ?
C51A C52A H52C 110.1 . . ?
C51A C52A H52D 110.1 . . ?
O7A C51A H51C 110.1 . . ?
O7A C51A H51D 110.1 . . ?
C52A C51A O7A 108.0 . . ?
C52A C51A H51C 110.1 . . ?
C52A C51A H51D 110.1 . . ?
H51C C51A H51D 108.4 . . ?
H58C C58A H58D 108.4 . . ?
O8A C58A H58C 110.1 . . ?
O8A C58A H58D 110.1 . . ?
C57A C58A H58C 110.1 . . ?
C57A C58A H58D 110.1 . . ?
C57A C58A O8A 108.0 . . ?
C55A O8A C58A 108.0 . . ?
O8A C55A H55C 110.1 . . ?
O8A C55A H55D 110.1 . . ?
H55C C55A H55D 108.4 . . ?
C56A C55A O8A 108.0 . . ?
C56A C55A H55C 110.1 . . ?
C56A C55A H55D 110.1 . . ?
C55A C56A H56C 110.1 . . ?
C55A C56A H56D 110.1 . . ?
C55A C56A C57A 108.0 . . ?
H56C C56A H56D 108.4 . . ?
C57A C56A H56C 110.1 . . ?
C57A C56A H56D 110.1 . . ?
C58A C57A C56A 108.0 . . ?
C58A C57A H57C 110.1 . . ?
C58A C57A H57D 110.1 . . ?
C56A C57A H57C 110.1 . . ?
C56A C57A H57D 110.1 . . ?
H57C C57A H57D 108.4 . . ?

loop_
_geom_bond_atom_site_label_1
_geom_bond_atom_site_label_2
_geom_bond_distance
_geom_bond_site_symmetry_2
_geom_bond_publ_flag
O5 H5 0.8505 . ?
O5 C50 1.297(3) . ?
N3 C12 1.325(3) . ?
N3 C6 1.346(3) . ?
N1 C6 1.354(3) . ?
N1 C9 1.472(3) . ?
N1 C5 1.402(3) . ?
N4 C12 1.342(3) . ?
N4 C16 1.347(3) . ?
O6 C50 1.290(4) . ?
N2 C6 1.343(3) . ?
N2 C4 1.400(3) . ?
N2 C2 1.481(3) . ?
N12 H12 0.8800 . ?
N12 C38 1.348(3) . ?
N12 C39 1.453(4) . ?
O4 C50 1.232(3) . ?
N7 H7 0.8800 . ?
N7 C12 1.356(3) . ?
N7 C13 1.455(3) . ?
N6 C16 1.347(3) . ?
N6 C17 1.392(3) . ?
N6 C19 1.479(4) . ?
N5 C16 1.350(3) . ?
N5 C24 1.470(4) . ?
N5 C18 1.397(4) . ?
N8 C32 1.344(3) . ?
N8 C30 1.404(3) . ?
N8 C28 1.475(3) . ?
N11 C38 1.332(3) . ?
N11 C42 1.356(3) . ?
N9 C32 1.343(3) . ?
N9 C31 1.404(3) . ?
N9 C35 1.471(4) . ?
N13 C42 1.351(3) . ?
N13 C43 1.394(3) . ?
N13 C59 1.467(4) . ?
O1 C62 1.245(4) . ?
N10 C38 1.336(3) . ?
N10 C32 1.346(3) . ?
N14 C42 1.341(4) . ?
N14 C44 1.394(4) . ?
N14 C47 1.472(4) . ?
O3 H3 0.8400 . ?
O3 C62 1.300(4) . ?
O2 C62 1.283(4) . ?
C9 H9 1.0000 . ?
C9 C11 1.512(4) . ?
C9 C10 1.525(4) . ?
C5 C4 1.347(4) . ?
C5 C8 1.491(4) . ?
C4 C7 1.490(4) . ?
C43 C44 1.341(4) . ?
C43 C45 1.487(4) . ?
C31 C30 1.336(4) . ?
C31 C34 1.488(4) . ?
C30 C33 1.490(4) . ?
C44 C46 1.489(4) . ?
C11 H11A 0.9800 . ?
C11 H11B 0.9800 . ?
C11 H11C 0.9800 . ?
C17 C18 1.344(4) . ?
C17 C22 1.494(4) . ?
C39 H39 1.0000 . ?
C39 C41 1.510(4) . ?
C39 C40 1.500(5) . ?
C8 H8A 0.9800 . ?
C8 H8B 0.9800 . ?
C8 H8C 0.9800 . ?
C19 H19 1.0000 . ?
C19 C21 1.525(4) . ?
C19 C20 1.528(4) . ?
C24 H24 1.0000 . ?
C24 C25 1.516(5) . ?
C24 C26 1.514(4) . ?
C28 H28 1.0000 . ?
C28 C27 1.511(4) . ?
C28 C29 1.502(5) . ?
C18 C23 1.492(4) . ?
C34 H34A 0.9800 . ?
C34 H34B 0.9800 . ?
C34 H34C 0.9800 . ?
C7 H7A 0.9800 . ?
C7 H7B 0.9800 . ?
C7 H7C 0.9800 . ?
C2 H2 1.0000 . ?
C2 C1 1.482(4) . ?
C2 C3 1.493(4) . ?
C59 H59 1.0000 . ?
C59 C60 1.513(5) . ?
C59 C61 1.524(5) . ?
C45 H45A 0.9800 . ?
C45 H45B 0.9800 . ?
C45 H45C 0.9800 . ?
C13 H13 1.0000 . ?
C13 C15 1.509(5) . ?
C13 C14 1.492(5) . ?
O01E H01A 0.8543 . ?
O01E H01B 0.8495 . ?
C21 H21A 0.9800 . ?
C21 H21B 0.9800 . ?
C21 H21C 0.9800 . ?
C20 H20A 0.9800 . ?
C20 H20B 0.9800 . ?
C20 H20C 0.9800 . ?
C27 H27A 0.9800 . ?
C27 H27B 0.9800 . ?
C27 H27C 0.9800 . ?
C35 H35 1.0000 . ?
C35 C37 1.489(5) . ?
C35 C36 1.488(5) . ?
C41 H41A 0.9800 . ?
C41 H41B 0.9800 . ?
C41 H41C 0.9800 . ?
C1 H1A 0.9800 . ?
C1 H1B 0.9799 . ?
C1 H1C 0.9799 . ?
C10 H10A 0.9801 . ?
C10 H10B 0.9800 . ?
C10 H10C 0.9801 . ?
C33 H33A 0.9800 . ?
C33 H33B 0.9800 . ?
C33 H33C 0.9800 . ?
C3 H3A 0.9800 . ?
C3 H3B 0.9800 . ?
C3 H3C 0.9800 . ?
C60 H60A 0.9800 . ?
C60 H60B 0.9800 . ?
C60 H60C 0.9800 . ?
C37 H37A 0.9800 . ?
C37 H37B 0.9800 . ?
C37 H37C 0.9800 . ?
C46 H46A 0.9800 . ?
C46 H46B 0.9800 . ?
C46 H46C 0.9800 . ?
C23 H23A 0.9800 . ?
C23 H23B 0.9800 . ?
C23 H23C 0.9800 . ?
C47 C49 1.524(8) . ?
C47 C49A 1.302(11) . ?
C47 C48 1.447(6) . ?
C22 H22A 0.9800 . ?
C22 H22B 0.9800 . ?
C22 H22C 0.9800 . ?
C25 H25A 0.9800 . ?
C25 H25B 0.9800 . ?
C25 H25C 0.9800 . ?
C26 H26A 0.9800 . ?
C26 H26B 0.9800 . ?
C26 H26C 0.9800 . ?
C29 H29A 0.9800 . ?
C29 H29B 0.9800 . ?
C29 H29C 0.9800 . ?
C61 H61A 0.9800 . ?
C61 H61B 0.9800 . ?
C61 H61C 0.9800 . ?
C36 H36A 0.9800 . ?
C36 H36B 0.9800 . ?
C36 H36C 0.9800 . ?
C15 H15A 0.9800 . ?
C15 H15B 0.9800 . ?
C15 H15C 0.9800 . ?
C40 H40A 0.9800 . ?
C40 H40B 0.9800 . ?
C40 H40C 0.9800 . ?
C14 H14A 0.9800 . ?
C14 H14B 0.9800 . ?
C14 H14C 0.9800 . ?
C49 H49A 0.9800 . ?
C49 H49B 0.9800 . ?
C49 H49C 0.9800 . ?
C49A H49D 0.9800 . ?
C49A H49E 0.9800 . ?
C49A H49F 0.9800 . ?
C48 H48A 0.9800 . ?
C48 H48B 0.9800 . ?
C48 H48C 0.9800 . ?
O7 C54 1.4200 . ?
O7 C51 1.4200 . ?
C54 H54A 0.9900 . ?
C54 H54B 0.9900 . ?
C54 C53 1.4200 . ?
C53 H53A 0.9900 . ?
C53 H53B 0.9900 . ?
C53 C52 1.4200 . ?
C52 H52A 0.9900 . ?
C52 H52B 0.9900 . ?
C52 C51 1.4200 . ?
C51 H51A 0.9900 . ?
C51 H51B 0.9900 . ?
O8 C58 1.4200 . ?
O8 C55 1.4200 . ?
C58 H58A 0.9900 . ?
C58 H58B 0.9900 . ?
C58 C57 1.4200 . ?
C57 H57A 0.9900 . ?
C57 H57B 0.9900 . ?
C57 C56 1.4200 . ?
C56 H56A 0.9900 . ?
C56 H56B 0.9900 . ?
C56 C55 1.4200 . ?
C55 H55A 0.9900 . ?
C55 H55B 0.9900 . ?
O7A C54A 1.4200 . ?
O7A C51A 1.4200 . ?
C54A H54C 0.9900 . ?
C54A H54D 0.9900 . ?
C54A C53A 1.4200 . ?
C53A H53C 0.9900 . ?
C53A H53D 0.9900 . ?
C53A C52A 1.4200 . ?
C52A H52C 0.9900 . ?
C52A H52D 0.9900 . ?
C52A C51A 1.4200 . ?
C51A H51C 0.9900 . ?
C51A H51D 0.9900 . ?
C58A H58C 0.9900 . ?
C58A H58D 0.9900 . ?
C58A O8A 1.4200 . ?
C58A C57A 1.4200 . ?
O8A C55A 1.4200 . ?
C55A H55C 0.9900 . ?
C55A H55D 0.9900 . ?
C55A C56A 1.4200 . ?
C56A H56C 0.9900 . ?
C56A H56D 0.9900 . ?
C56A C57A 1.4200 . ?
C57A H57C 0.9900 . ?
C57A H57D 0.9900 . ?

loop_
_geom_torsion_atom_site_label_1
_geom_torsion_atom_site_label_2
_geom_torsion_atom_site_label_3
_geom_torsion_atom_site_label_4
_geom_torsion
_geom_torsion_site_symmetry_1
_geom_torsion_site_symmetry_2
_geom_torsion_site_symmetry_3
_geom_torsion_site_symmetry_4
_geom_torsion_publ_flag
N1 C5 C4 N2 -0.4(3) . . . . ?
N1 C5 C4 C7 179.4(2) . . . . ?
N6 C17 C18 N5 -0.1(3) . . . . ?
N6 C17 C18 C23 -175.4(3) . . . . ?
N9 C31 C30 N8 -0.2(3) . . . . ?
N9 C31 C30 C33 -179.3(3) . . . . ?
N13 C43 C44 N14 -0.6(3) . . . . ?
N13 C43 C44 C46 172.4(3) . . . . ?
C12 N3 C6 N1 -77.3(3) . . . . ?
C12 N3 C6 N2 114.5(3) . . . . ?
C12 N4 C16 N6 -122.7(3) . . . . ?
C12 N4 C16 N5 66.2(4) . . . . ?
C12 N7 C13 C15 155.2(3) . . . . ?
C12 N7 C13 C14 -81.4(4) . . . . ?
C6 N3 C12 N4 3.9(4) . . . . ?
C6 N3 C12 N7 -176.1(2) . . . . ?
C6 N1 C9 C11 121.4(3) . . . . ?
C6 N1 C9 C10 -111.1(3) . . . . ?
C6 N1 C5 C4 0.2(3) . . . . ?
C6 N1 C5 C8 -179.0(2) . . . . ?
C6 N2 C4 C5 0.5(3) . . . . ?
C6 N2 C4 C7 -179.4(2) . . . . ?
C6 N2 C2 C1 115.6(3) . . . . ?
C6 N2 C2 C3 -112.0(3) . . . . ?
C16 N4 C12 N3 -165.0(2) . . . . ?
C16 N4 C12 N7 14.9(4) . . . . ?
C16 N6 C17 C18 0.4(3) . . . . ?
C16 N6 C17 C22 -175.7(3) . . . . ?
C16 N6 C19 C21 126.5(3) . . . . ?
C16 N6 C19 C20 -106.6(3) . . . . ?
C16 N5 C24 C25 98.5(3) . . . . ?
C16 N5 C24 C26 -132.7(3) . . . . ?
C16 N5 C18 C17 -0.2(3) . . . . ?
C16 N5 C18 C23 175.4(3) . . . . ?
C38 N12 C39 C41 -148.9(3) . . . . ?
C38 N12 C39 C40 88.7(4) . . . . ?
C38 N11 C42 N13 90.7(3) . . . . ?
C38 N11 C42 N14 -97.9(3) . . . . ?
C38 N10 C32 N8 88.3(3) . . . . ?
C38 N10 C32 N9 -103.2(3) . . . . ?
C9 N1 C6 N3 7.0(4) . . . . ?
C9 N1 C6 N2 176.9(2) . . . . ?
C9 N1 C5 C4 -176.3(2) . . . . ?
C9 N1 C5 C8 4.5(4) . . . . ?
C32 N8 C30 C31 1.1(3) . . . . ?
C32 N8 C30 C33 -179.8(3) . . . . ?
C32 N8 C28 C27 -114.5(3) . . . . ?
C32 N8 C28 C29 116.7(3) . . . . ?
C32 N9 C31 C30 -0.7(3) . . . . ?
C32 N9 C31 C34 -178.2(3) . . . . ?
C32 N9 C35 C37 -106.9(3) . . . . ?
C32 N9 C35 C36 120.2(3) . . . . ?
C32 N10 C38 N12 179.0(2) . . . . ?
C32 N10 C38 N11 0.3(4) . . . . ?
C5 N1 C6 N3 -169.7(2) . . . . ?
C5 N1 C6 N2 0.1(3) . . . . ?
C5 N1 C9 C11 -62.5(3) . . . . ?
C5 N1 C9 C10 65.0(3) . . . . ?
C4 N2 C6 N3 169.9(2) . . . . ?
C4 N2 C6 N1 -0.4(3) . . . . ?
C4 N2 C2 C1 -66.7(4) . . . . ?
C4 N2 C2 C3 65.7(4) . . . . ?
C42 N11 C38 N12 0.6(4) . . . . ?
C42 N11 C38 N10 179.2(2) . . . . ?
C42 N13 C43 C44 -0.6(3) . . . . ?
C42 N13 C43 C45 173.0(3) . . . . ?
C42 N13 C59 C60 -117.9(3) . . . . ?
C42 N13 C59 C61 114.1(3) . . . . ?
C42 N14 C44 C43 1.6(3) . . . . ?
C42 N14 C44 C46 -171.8(3) . . . . ?
C42 N14 C47 C49 109.9(4) . . . . ?
C42 N14 C47 C49A 76.8(8) . . . . ?
C42 N14 C47 C48 -106.9(4) . . . . ?
C43 N13 C42 N11 174.3(2) . . . . ?
C43 N13 C42 N14 1.6(3) . . . . ?
C43 N13 C59 C60 62.0(4) . . . . ?
C43 N13 C59 C61 -66.0(4) . . . . ?
C31 N9 C32 N8 1.4(3) . . . . ?
C31 N9 C32 N10 -169.1(2) . . . . ?
C31 N9 C35 C37 67.4(4) . . . . ?
C31 N9 C35 C36 -65.5(4) . . . . ?
C30 N8 C32 N9 -1.5(3) . . . . ?
C30 N8 C32 N10 168.7(2) . . . . ?
C30 N8 C28 C27 67.1(4) . . . . ?
C30 N8 C28 C29 -61.6(4) . . . . ?
C44 N14 C42 N11 -174.7(2) . . . . ?
C44 N14 C42 N13 -1.9(3) . . . . ?
C44 N14 C47 C49 -67.0(5) . . . . ?
C44 N14 C47 C49A -100.2(8) . . . . ?
C44 N14 C47 C48 76.1(5) . . . . ?
C17 N6 C16 N4 -173.1(2) . . . . ?
C17 N6 C16 N5 -0.5(3) . . . . ?
C17 N6 C19 C21 -54.1(4) . . . . ?
C17 N6 C19 C20 72.9(4) . . . . ?
C39 N12 C38 N11 -176.4(3) . . . . ?
C39 N12 C38 N10 4.9(4) . . . . ?
C8 C5 C4 N2 178.8(3) . . . . ?
C8 C5 C4 C7 -1.4(5) . . . . ?
C19 N6 C16 N4 6.4(4) . . . . ?
C19 N6 C16 N5 179.0(2) . . . . ?
C19 N6 C17 C18 -179.1(3) . . . . ?
C19 N6 C17 C22 4.8(5) . . . . ?
C24 N5 C16 N4 1.5(4) . . . . ?
C24 N5 C16 N6 -170.9(2) . . . . ?
C24 N5 C18 C17 170.4(3) . . . . ?
C24 N5 C18 C23 -14.1(5) . . . . ?
C28 N8 C32 N9 179.9(2) . . . . ?
C28 N8 C32 N10 -9.9(4) . . . . ?
C28 N8 C30 C31 179.6(3) . . . . ?
C28 N8 C30 C33 -1.3(5) . . . . ?
C18 N5 C16 N4 172.8(3) . . . . ?
C18 N5 C16 N6 0.4(3) . . . . ?
C18 N5 C24 C25 -71.0(4) . . . . ?
C18 N5 C24 C26 57.8(4) . . . . ?
C34 C31 C30 N8 177.1(3) . . . . ?
C34 C31 C30 C33 -1.9(5) . . . . ?
C2 N2 C6 N3 -12.0(4) . . . . ?
C2 N2 C6 N1 177.7(2) . . . . ?
C2 N2 C4 C5 -177.4(2) . . . . ?
C2 N2 C4 C7 2.7(4) . . . . ?
C59 N13 C42 N11 -5.8(4) . . . . ?
C59 N13 C42 N14 -178.6(2) . . . . ?
C59 N13 C43 C44 179.5(3) . . . . ?
C59 N13 C43 C45 -6.9(5) . . . . ?
C45 C43 C44 N14 -173.9(3) . . . . ?
C45 C43 C44 C46 -0.9(6) . . . . ?
C13 N7 C12 N3 -3.6(4) . . . . ?
C13 N7 C12 N4 176.5(2) . . . . ?
C35 N9 C32 N8 176.7(2) . . . . ?
C35 N9 C32 N10 6.2(4) . . . . ?
C35 N9 C31 C30 -175.5(3) . . . . ?
C35 N9 C31 C34 7.0(4) . . . . ?
C47 N14 C42 N11 7.8(4) . . . . ?
C47 N14 C42 N13 -179.4(2) . . . . ?
C47 N14 C44 C43 178.9(3) . . . . ?
C47 N14 C44 C46 5.5(5) . . . . ?
C22 C17 C18 N5 175.7(3) . . . . ?
C22 C17 C18 C23 0.4(6) . . . . ?
O7 C54 C53 C52 0.0 . . . . ?
C54 O7 C51 C52 0.0 . . . . ?
C54 C53 C52 C51 0.0 . . . . ?
C53 C52 C51 O7 0.0 . . . . ?
C51 O7 C54 C53 0.0 . . . . ?
O8 C58 C57 C56 0.0 . . . . ?
C58 O8 C55 C56 0.0 . . . . ?
C58 C57 C56 C55 0.0 . . . . ?
C57 C56 C55 O8 0.0 . . . . ?
C55 O8 C58 C57 0.0 . . . . ?
O7A C54A C53A C52A 0.0 . . . . ?
C54A O7A C51A C52A 0.0 . . . . ?
C54A C53A C52A C51A 0.0 . . . . ?
C53A C52A C51A O7A 0.0 . . . . ?
C51A O7A C54A C53A 0.0 . . . . ?
C58A O8A C55A C56A 0.0 . . . . ?
O8A C58A C57A C56A 0.0 . . . . ?
O8A C55A C56A C57A 0.0 . . . . ?
C55A C56A C57A C58A 0.0 . . . . ?
C57A C58A O8A C55A 0.0 . . . . ?
